data_4306904
loop_
_publ_author_name
'Minghui Bi'
'Guanghua Li'
'Yongchun Zou'
'Zhan Shi'
'Shouhua Feng'

_publ_contact_author
;
      Feng,Shouhua
      College of Chemistry
      Jilin University
      Changchun, 130012
      P. R. China
;
_publ_contact_author_email shfeng@mail.jlu.edu.cn
_publ_contact_author_fax 86-431-5168624
_publ_contact_author_phone 86-431-5168661
_publ_section_title
;
Zeolite-like Copper Iodide Framework with New 66 Topology
;
_journal_name_full 'Inorganic Chemistry'
_journal_page_first 604
_journal_page_last 606
_journal_paper_doi 10.1021/ic061163c
_journal_volume 46
_journal_year 2007
_chemical_formula_moiety 'C12 H24 Cu4 I4 N4'
_chemical_formula_sum 'C12 H24 Cu4 I4 N4'
_chemical_formula_weight 986.11
_chemical_melting_point ?
_chemical_name_systematic
; 
 ? 
;
_space_group_IT_number 192
_symmetry_cell_setting hexagonal
_symmetry_space_group_name_Hall '-P 6 2c'
_symmetry_space_group_name_H-M 'P 6/m c c'
_atom_sites_solution_hydrogens geom
_atom_sites_solution_primary direct
_atom_sites_solution_secondary difmap
_audit_creation_method SHELXL-97
_cell_angle_alpha 90.00
_cell_angle_beta 90.00
_cell_angle_gamma 120.00
_cell_formula_units_Z 12
_cell_length_a 25.245(4)
_cell_length_b 25.245(4)
_cell_length_c 15.488(3)
_cell_measurement_reflns_used 3390
_cell_measurement_temperature 293(2)
_cell_measurement_theta_max 27.45
_cell_measurement_theta_min 3.09
_cell_volume 8548(3)
_computing_cell_refinement Process-auto
_computing_data_collection Process-auto
_computing_data_reduction Process-auto
_computing_molecular_graphics SHELXL-97
_computing_publication_material SHELXL-97
_computing_structure_refinement 'SHELXL-97 (Sheldrick, 1997)'
_computing_structure_solution 'SHELXS-97 (Sheldrick, 1990)'
_diffrn_ambient_temperature 293(2)
_diffrn_detector_area_resol_mean 10.0
_diffrn_measured_fraction_theta_full 0.997
_diffrn_measured_fraction_theta_max 0.997
_diffrn_measurement_device_type 'Rigaku RAXIS-RAPID'
_diffrn_measurement_method omega-scan
_diffrn_radiation_monochromator graphite
_diffrn_radiation_source 'fine-focus sealed tube'
_diffrn_radiation_type MoK\a
_diffrn_radiation_wavelength 0.71073
_diffrn_reflns_av_R_equivalents 0.0599
_diffrn_reflns_av_sigmaI/netI 0.0189
_diffrn_reflns_limit_h_max 32
_diffrn_reflns_limit_h_min -32
_diffrn_reflns_limit_k_max 32
_diffrn_reflns_limit_k_min -32
_diffrn_reflns_limit_l_max 20
_diffrn_reflns_limit_l_min -20
_diffrn_reflns_number 73714
_diffrn_reflns_theta_full 27.45
_diffrn_reflns_theta_max 27.45
_diffrn_reflns_theta_min 3.09
_diffrn_standards_decay_% 0
_diffrn_standards_interval_count 0
_diffrn_standards_interval_time 0
_diffrn_standards_number 0
_exptl_absorpt_coefficient_mu 7.282
_exptl_absorpt_correction_T_max 1.0000
_exptl_absorpt_correction_T_min 0.3549
_exptl_absorpt_correction_type empirical
_exptl_absorpt_process_details Process-auto
_exptl_crystal_colour yellow
_exptl_crystal_density_diffrn 2.299
_exptl_crystal_density_meas ?
_exptl_crystal_density_method 'not measured'
_exptl_crystal_description block
_exptl_crystal_F_000 5424
_exptl_crystal_size_max 0.33
_exptl_crystal_size_mid 0.26
_exptl_crystal_size_min 0.13
_refine_diff_density_max 1.307
_refine_diff_density_min -4.859
_refine_diff_density_rms 0.281
_refine_ls_extinction_coef 0.00062(15)
_refine_ls_extinction_expression Fc^*^=kFc[1+0.001xFc^2^\l^3^/sin(2\q)]^-1/4^
_refine_ls_extinction_method SHELXL
_refine_ls_goodness_of_fit_ref 1.068
_refine_ls_hydrogen_treatment constr
_refine_ls_matrix_type full
_refine_ls_number_parameters 122
_refine_ls_number_reflns 3390
_refine_ls_number_restraints 12
_refine_ls_restrained_S_all 1.068
_refine_ls_R_factor_all 0.0933
_refine_ls_R_factor_gt 0.0776
_refine_ls_shift/su_max 0.000
_refine_ls_shift/su_mean 0.000
_refine_ls_structure_factor_coef Fsqd
_refine_ls_weighting_details 'calc w=1/[\s^2^(Fo^2^)+(0.1560P)^2^+80.0929P] where P=(Fo^2^+2Fc^2^)/3'
_refine_ls_weighting_scheme calc
_refine_ls_wR_factor_gt 0.2494
_refine_ls_wR_factor_ref 0.2639
_reflns_number_gt 2623
_reflns_number_total 3390
_reflns_threshold_expression >2sigma(I)
_cod_data_source_file ic061163csi20060626_054819.cif
_cod_data_source_block 1
_cod_depositor_comments
;
The following automatic conversions were performed:
'_symmetry_cell_setting' value 'Hexagonal' changed to 'hexagonal'
according to '/home/saulius/struct/CIF-dictionaries/cif_core.dic'
dictionary named 'cif_core.dic' version 2.4.1 from 2010-06-29.

Automatic conversion script
Id: cif_fix_enum 1527 2010-12-29 10:47:43Z saulius 

The following automatic conversions were performed:

'_chemical_melting_point' value 'not measured' was changed to '?' -
the value is undefined or not given.

Automatic conversion script
Id: cif_fix_values 1646 2011-03-28 12:23:43Z adriana 

The following automatic conversions were performed:

'_exptl_crystal_density_meas' value 'none' was changed to '?' - the
value is perceived as not measured.

Automatic conversion script
Id: cif_fix_values 3008 2015-01-20 13:52:24Z robertas 
;
_cod_original_cell_volume 8548(2)
_cod_database_code 4306904

loop_
_symmetry_equiv_pos_as_xyz
'x, y, z'
'-y, x-y, z'
'-x+y, -x, z'
'-x, -y, z'
'y, -x+y, z'
'x-y, x, z'
'y, x, -z+1/2'
'x-y, -y, -z+1/2'
'-x, -x+y, -z+1/2'
'-y, -x, -z+1/2'
'-x+y, y, -z+1/2'
'x, x-y, -z+1/2'
'-x, -y, -z'
'y, -x+y, -z'
'x-y, x, -z'
'x, y, -z'
'-y, x-y, -z'
'-x+y, -x, -z'
'-y, -x, z-1/2'
'-x+y, y, z-1/2'
'x, x-y, z-1/2'
'y, x, z-1/2'
'x-y, -y, z-1/2'
'-x, -x+y, z-1/2'

loop_
_atom_site_label
_atom_site_type_symbol
_atom_site_fract_x
_atom_site_fract_y
_atom_site_fract_z
_atom_site_U_iso_or_equiv
_atom_site_adp_type
_atom_site_occupancy
_atom_site_symmetry_multiplicity
_atom_site_calc_flag
_atom_site_refinement_flags
_atom_site_disorder_assembly
_atom_site_disorder_group
Cu1 Cu 0.48672(7) 0.15195(8) -0.08660(10) 0.0650(5) Uani 1 1 d . . .
Cu2 Cu 0.41641(11) 0.18300(10) 0.0000 0.0597(6) Uani 1 2 d S . .
Cu3 Cu 0.38646(11) 0.06917(10) 0.0000 0.0673(7) Uani 1 2 d S . .
I1 I 0.37516(4) 0.11743(4) -0.14844(5) 0.0593(4) Uani 1 1 d . . .
I2 I 0.54132(5) 0.25732(5) 0.0000 0.0604(4) Uani 1 2 d S . .
I3 I 0.48896(15) 0.06053(16) 0.0000 0.1510(11) Uani 1 2 d SU . .
N1 N 0.5427(4) 0.1540(5) -0.1875(7) 0.057(2) Uani 1 1 d . . .
N2 N 0.3837(6) 0.2441(7) 0.0000 0.049(3) Uani 1 2 d S . .
N3 N 0.3218(7) -0.0223(6) 0.0000 0.059(3) Uani 1 2 d S . .
C1 C 0.5208(10) 0.0910(9) -0.2169(15) 0.113(7) Uani 1 1 d U . .
H1A H 0.4815 0.0752 -0.2454 0.080 Uiso 1 1 calc . . .
H1B H 0.5156 0.0650 -0.1678 0.080 Uiso 1 1 calc . . .
C2 C 0.6063(7) 0.1805(10) -0.1620(11) 0.095(6) Uani 1 1 d . . .
H2A H 0.6096 0.1546 -0.1186 0.080 Uiso 1 1 calc . . .
H2B H 0.6198 0.2202 -0.1360 0.080 Uiso 1 1 calc . . .
C3 C 0.5401(8) 0.1881(10) -0.2638(9) 0.087(5) Uani 1 1 d . . .
H3A H 0.5582 0.2311 -0.2496 0.080 Uiso 1 1 calc . . .
H3B H 0.4978 0.1728 -0.2801 0.080 Uiso 1 1 calc . . .
C4 C 0.4054(7) 0.2837(7) -0.0754(9) 0.066(3) Uani 1 1 d . . .
H4A H 0.3911 0.2589 -0.1273 0.080 Uiso 1 1 calc . . .
H4B H 0.4497 0.3055 -0.0762 0.080 Uiso 1 1 calc . . .
C5 C 0.3150(8) 0.2120(10) 0.0000 0.070(5) Uani 1 2 d S . .
H5A H 0.2991 0.1863 0.0507 0.080 Uiso 0.50 1 calc P . .
H5B H 0.2991 0.1863 -0.0507 0.080 Uiso 0.50 1 calc P . .
C6 C 0.3298(7) -0.0530(6) 0.0753(9) 0.074(4) Uani 1 1 d . . .
H6A H 0.3249 -0.0348 0.1277 0.080 Uiso 1 1 calc . . .
H6B H 0.3710 -0.0467 0.0750 0.080 Uiso 1 1 calc . . .
C7 C 0.2618(10) -0.0317(9) 0.0000 0.071(5) Uani 1 2 d S . .
H7A H 0.2560 -0.0125 -0.0507 0.080 Uiso 0.50 1 calc P . .
H7B H 0.2560 -0.0125 0.0507 0.080 Uiso 0.50 1 calc P . .

loop_
_atom_site_aniso_label
_atom_site_aniso_U_11
_atom_site_aniso_U_22
_atom_site_aniso_U_33
_atom_site_aniso_U_23
_atom_site_aniso_U_13
_atom_site_aniso_U_12
Cu1 0.0577(9) 0.0784(11) 0.0601(9) -0.0032(8) 0.0079(7) 0.0350(8)
Cu2 0.0625(12) 0.0590(12) 0.0697(13) 0.000 0.000 0.0394(11)
Cu3 0.0672(14) 0.0454(11) 0.0773(15) 0.000 0.000 0.0191(10)
I1 0.0559(5) 0.0654(6) 0.0569(5) -0.0040(3) -0.0065(3) 0.0305(4)
I2 0.0497(6) 0.0486(6) 0.0795(8) 0.000 0.000 0.0221(5)
I3 0.140(2) 0.148(2) 0.172(3) 0.000 0.000 0.0779(19)
N1 0.047(5) 0.069(6) 0.060(6) -0.002(5) -0.003(4) 0.033(5)
N2 0.046(7) 0.066(8) 0.048(7) 0.000 0.000 0.036(6)
N3 0.060(8) 0.047(7) 0.064(8) 0.000 0.000 0.022(6)
C1 0.110(12) 0.079(10) 0.131(13) -0.011(9) 0.046(10) 0.033(9)
C2 0.057(8) 0.148(17) 0.082(10) -0.036(10) -0.006(7) 0.052(10)
C3 0.105(12) 0.149(16) 0.055(8) 0.025(9) 0.018(8) 0.098(13)
C4 0.074(8) 0.067(8) 0.069(8) 0.021(6) 0.024(7) 0.044(7)
C5 0.044(9) 0.071(12) 0.097(14) 0.000 0.000 0.030(9)
C6 0.085(10) 0.058(7) 0.074(8) 0.002(6) -0.019(7) 0.033(7)
C7 0.079(13) 0.060(11) 0.088(13) 0.000 0.000 0.045(10)

loop_
_atom_type_symbol
_atom_type_description
_atom_type_scat_dispersion_real
_atom_type_scat_dispersion_imag
_atom_type_scat_source
C C 0.0033 0.0016 'International Tables Vol C Tables 4.2.6.8 and 6.1.1.4'
H H 0.0000 0.0000 'International Tables Vol C Tables 4.2.6.8 and 6.1.1.4'
N N 0.0061 0.0033 'International Tables Vol C Tables 4.2.6.8 and 6.1.1.4'
Cu Cu 0.3201 1.2651 'International Tables Vol C Tables 4.2.6.8 and 6.1.1.4'
I I -0.4742 1.8119 'International Tables Vol C Tables 4.2.6.8 and 6.1.1.4'

loop_
_geom_angle_atom_site_label_1
_geom_angle_atom_site_label_2
_geom_angle_atom_site_label_3
_geom_angle
_geom_angle_site_symmetry_1
_geom_angle_site_symmetry_3
_geom_angle_publ_flag
N1 Cu1 Cu2 156.9(3) . . ?
N1 Cu1 I2 110.2(3) . . ?
Cu2 Cu1 I2 62.39(7) . . ?
N1 Cu1 I1 109.2(3) . . ?
Cu2 Cu1 I1 61.54(6) . . ?
I2 Cu1 I1 116.11(7) . . ?
N1 Cu1 Cu1 138.4(3) . 16 ?
Cu2 Cu1 Cu1 59.43(4) . 16 ?
I2 Cu1 Cu1 59.79(4) . 16 ?
I1 Cu1 Cu1 110.98(4) . 16 ?
N1 Cu1 I3 95.2(3) . . ?
Cu2 Cu1 I3 107.87(8) . . ?
I2 Cu1 I3 112.48(8) . . ?
I1 Cu1 I3 111.64(10) . . ?
Cu1 Cu1 I3 60.14(5) 16 . ?
N1 Cu1 Cu3 138.7(3) . . ?
Cu2 Cu1 Cu3 57.82(8) . . ?
I2 Cu1 Cu3 109.84(7) . . ?
I1 Cu1 Cu3 59.91(6) . . ?
Cu1 Cu1 Cu3 60.20(4) 16 . ?
I3 Cu1 Cu3 60.17(10) . . ?
N2 Cu2 Cu3 145.2(4) . . ?
N2 Cu2 Cu1 142.7(2) . 16 ?
Cu3 Cu2 Cu1 62.28(7) . 16 ?
N2 Cu2 Cu1 142.7(2) . . ?
Cu3 Cu2 Cu1 62.28(7) . . ?
Cu1 Cu2 Cu1 61.14(9) 16 . ?
N2 Cu2 I1 106.15(18) . . ?
Cu3 Cu2 I1 60.79(5) . . ?
Cu1 Cu2 I1 111.04(8) 16 . ?
Cu1 Cu2 I1 59.91(5) . . ?
N2 Cu2 I1 106.15(18) . 16 ?
Cu3 Cu2 I1 60.79(5) . 16 ?
Cu1 Cu2 I1 59.91(5) 16 16 ?
Cu1 Cu2 I1 111.04(8) . 16 ?
I1 Cu2 I1 115.55(9) . 16 ?
N2 Cu2 I2 103.8(4) . . ?
Cu3 Cu2 I2 110.96(10) . . ?
Cu1 Cu2 I2 59.31(6) 16 . ?
Cu1 Cu2 I2 59.31(6) . . ?
I1 Cu2 I2 112.04(5) . . ?
I1 Cu2 I2 112.04(5) 16 . ?
N3 Cu3 Cu2 151.3(5) . . ?
N3 Cu3 I1 107.8(2) . 16 ?
Cu2 Cu3 I1 62.14(5) . 16 ?
N3 Cu3 I1 107.8(2) . . ?
Cu2 Cu3 I1 62.14(5) . . ?
I1 Cu3 I1 117.93(10) 16 . ?
N3 Cu3 Cu1 141.3(3) . 16 ?
Cu2 Cu3 Cu1 59.90(7) . 16 ?
I1 Cu3 Cu1 59.60(5) 16 16 ?
I1 Cu3 Cu1 110.22(8) . 16 ?
N3 Cu3 Cu1 141.3(3) . . ?
Cu2 Cu3 Cu1 59.90(7) . . ?
I1 Cu3 Cu1 110.22(8) 16 . ?
I1 Cu3 Cu1 59.60(5) . . ?
Cu1 Cu3 Cu1 59.60(9) 16 . ?
N3 Cu3 I3 99.4(5) . . ?
Cu2 Cu3 I3 109.31(12) . . ?
I1 Cu3 I3 111.10(7) 16 . ?
I1 Cu3 I3 111.10(7) . . ?
Cu1 Cu3 I3 59.84(9) 16 . ?
Cu1 Cu3 I3 59.84(9) . . ?
Cu1 I1 Cu3 60.49(6) . . ?
Cu1 I1 Cu2 58.56(6) . . ?
Cu3 I1 Cu2 57.07(6) . . ?
Cu1 I2 Cu1 60.41(8) . 16 ?
Cu1 I2 Cu2 58.29(5) . . ?
Cu1 I2 Cu2 58.29(5) 16 . ?
Cu1 I3 Cu1 59.71(10) 16 . ?
Cu1 I3 Cu3 60.00(8) 16 . ?
Cu1 I3 Cu3 60.00(8) . . ?
C2 N1 C1 108.3(14) . . ?
C2 N1 C3 108.0(13) . . ?
C1 N1 C3 106.2(14) . . ?
C2 N1 Cu1 112.7(9) . . ?
C1 N1 Cu1 108.7(9) . . ?
C3 N1 Cu1 112.7(8) . . ?
C4 N2 C4 106.9(15) 16 . ?
C4 N2 C5 107.9(9) 16 . ?
C4 N2 C5 107.9(9) . . ?
C4 N2 Cu2 110.9(7) 16 . ?
C4 N2 Cu2 110.9(7) . . ?
C5 N2 Cu2 112.3(11) . . ?
C7 N3 C6 109.3(11) . . ?
C7 N3 C6 109.3(11) . 16 ?
C6 N3 C6 105.1(15) . 16 ?
C7 N3 Cu3 111.8(12) . . ?
C6 N3 Cu3 110.5(9) . . ?
C6 N3 Cu3 110.5(9) 16 . ?
N1 C1 C1 108.9(9) . 11_654 ?
N1 C1 H1A 109.9 . . ?
C1 C1 H1A 109.9 11_654 . ?
N1 C1 H1B 109.9 . . ?
C1 C1 H1B 109.9 11_654 . ?
H1A C1 H1B 108.3 . . ?
N1 C2 C3 113.1(13) . 11_654 ?
N1 C2 H2A 109.0 . . ?
C3 C2 H2A 109.0 11_654 . ?
N1 C2 H2B 109.0 . . ?
C3 C2 H2B 109.0 11_654 . ?
H2A C2 H2B 107.8 . . ?
N1 C3 C2 110.0(11) . 11_654 ?
N1 C3 H3A 109.7 . . ?
C2 C3 H3A 109.7 11_654 . ?
N1 C3 H3B 109.7 . . ?
C2 C3 H3B 109.7 11_654 . ?
H3A C3 H3B 108.2 . . ?
N2 C4 C6 111.5(11) . 15 ?
N2 C4 H4A 109.3 . . ?
C6 C4 H4A 109.3 15 . ?
N2 C4 H4B 109.3 . . ?
C6 C4 H4B 109.3 15 . ?
H4A C4 H4B 108.0 . . ?
N2 C5 C7 109.3(15) . 15 ?
N2 C5 H5A 109.8 . . ?
C7 C5 H5A 109.8 15 . ?
N2 C5 H5B 109.8 . . ?
C7 C5 H5B 109.8 15 . ?
H5A C5 H5B 108.3 . . ?
N3 C6 C4 111.7(11) . 14 ?
N3 C6 H6A 109.3 . . ?
C4 C6 H6A 109.3 14 . ?
N3 C6 H6B 109.3 . . ?
C4 C6 H6B 109.3 14 . ?
H6A C6 H6B 107.9 . . ?
N3 C7 C5 111.2(15) . 14 ?
N3 C7 H7A 109.4 . . ?
C5 C7 H7A 109.4 14 . ?
N3 C7 H7B 109.4 . . ?
C5 C7 H7B 109.4 14 . ?
H7A C7 H7B 108.0 . . ?

loop_
_geom_bond_atom_site_label_1
_geom_bond_atom_site_label_2
_geom_bond_distance
_geom_bond_site_symmetry_2
_geom_bond_publ_flag
Cu1 N1 2.090(10) . ?
Cu1 Cu2 2.637(2) . ?
Cu1 I2 2.666(2) . ?
Cu1 I1 2.6747(19) . ?
Cu1 Cu1 2.683(3) 16 ?
Cu1 I3 2.694(3) . ?
Cu1 Cu3 2.699(3) . ?
Cu2 N2 2.082(13) . ?
Cu2 Cu3 2.580(3) . ?
Cu2 Cu1 2.637(2) 16 ?
Cu2 I1 2.7177(15) . ?
Cu2 I1 2.7177(16) 16 ?
Cu2 I2 2.747(3) . ?
Cu3 N3 2.056(14) . ?
Cu3 I1 2.6831(16) 16 ?
Cu3 I1 2.6831(16) . ?
Cu3 Cu1 2.699(3) 16 ?
Cu3 I3 2.703(4) . ?
I2 Cu1 2.666(2) 16 ?
I3 Cu1 2.694(3) 16 ?
N1 C2 1.453(17) . ?
N1 C1 1.47(2) . ?
N1 C3 1.482(17) . ?
N2 C4 1.454(15) 16 ?
N2 C4 1.454(15) . ?
N2 C5 1.50(2) . ?
N3 C7 1.41(3) . ?
N3 C6 1.469(16) . ?
N3 C6 1.469(16) 16 ?
C1 C1 1.62(4) 11_654 ?
C1 H1A 0.9700 . ?
C1 H1B 0.9700 . ?
C2 C3 1.50(2) 11_654 ?
C2 H2A 0.9700 . ?
C2 H2B 0.9700 . ?
C3 C2 1.50(2) 11_654 ?
C3 H3A 0.9700 . ?
C3 H3B 0.9700 . ?
C4 C6 1.533(19) 15 ?
C4 H4A 0.9700 . ?
C4 H4B 0.9700 . ?
C5 C7 1.60(3) 15 ?
C5 H5A 0.9700 . ?
C5 H5B 0.9700 . ?
C6 C4 1.533(19) 14 ?
C6 H6A 0.9700 . ?
C6 H6B 0.9700 . ?
C7 C5 1.60(3) 14 ?
C7 H7A 0.9700 . ?
C7 H7B 0.9700 . ?
